data_4077603
loop_
_publ_author_name
'Bashall, Allan'
'Collier, Philip E.'
'Gade, Lutz H.'
'McPartlin, Mary'
'Mountford, Philip'
'Pugh, Stephen M.'
'Radojevic, Sanja'
'Schubart, Martin'
'Scowen, Ian J.'
'Tr\"osch, Dominique J. M.'

_publ_section_title
;
 C&#x2212;C and C&#x2212;N Coupling Reactions of an Imidotitanium Complex
 with Isocyanides
;
_journal_issue 23
_journal_name_full Organometallics
_journal_page_first 4784
_journal_paper_doi 10.1021/om0005710
_journal_volume 19
_journal_year 2000
_chemical_formula_sum 'C52 H71 N7 Si2 Ti'
_chemical_formula_weight 898.24
_chemical_name_systematic
; 
 ? 
;
_space_group_IT_number 2
_symmetry_cell_setting triclinic
_symmetry_space_group_name_Hall '-P 1'
_symmetry_space_group_name_H-M 'P -1'
_atom_sites_solution_hydrogens geom
_atom_sites_solution_primary direct
_atom_sites_solution_secondary difmap
_audit_creation_method SHELXL-97
_cell_angle_alpha 74.318(9)
_cell_angle_beta 70.409(13)
_cell_angle_gamma 65.003(15)
_cell_formula_units_Z 2
_cell_length_a 12.684(2)
_cell_length_b 13.8756(19)
_cell_length_c 17.077(2)
_cell_measurement_temperature 293(2)
_cell_volume 2537.0(7)
_computing_cell_refinement 'Bruker XSCANS'
_computing_data_collection 'Bruker XSCANS'
_computing_data_reduction 'Bruker SHELXTL'
_computing_molecular_graphics 'Bruker SHELXTL'
_computing_publication_material 'Bruker SHELXTL'
_computing_structure_refinement 'SHELXL-97 (Sheldrick, 1997)'
_computing_structure_solution 'SHELXS-97 (Sheldrick, 1990)'
_diffrn_ambient_temperature 293(2)
_diffrn_measured_fraction_theta_full 0.948
_diffrn_measured_fraction_theta_max 0.948
_diffrn_measurement_device_type 'Bruker P4'
_diffrn_measurement_method 'Theta/2 theta'
_diffrn_radiation_monochromator graphite
_diffrn_radiation_source 'fine-focus sealed tube'
_diffrn_radiation_type MoK\a
_diffrn_radiation_wavelength 0.71073
_diffrn_reflns_av_R_equivalents 0.0414
_diffrn_reflns_av_sigmaI/netI 0.0823
_diffrn_reflns_limit_h_max 12
_diffrn_reflns_limit_h_min -1
_diffrn_reflns_limit_k_max 14
_diffrn_reflns_limit_k_min -13
_diffrn_reflns_limit_l_max 17
_diffrn_reflns_limit_l_min -17
_diffrn_reflns_number 6935
_diffrn_reflns_theta_full 22.00
_diffrn_reflns_theta_max 22.00
_diffrn_reflns_theta_min 1.83
_diffrn_standards_interval_count 97
_diffrn_standards_number 3
_exptl_absorpt_coefficient_mu 0.257
_exptl_absorpt_correction_T_max 0.844087
_exptl_absorpt_correction_T_min 0.507447
_exptl_absorpt_correction_type Difabs
_exptl_crystal_density_diffrn 1.176
_exptl_crystal_density_method 'not measured'
_exptl_crystal_F_000 964
_exptl_crystal_size_max 0.50
_exptl_crystal_size_mid 0.50
_exptl_crystal_size_min 0.36
_refine_diff_density_max 0.512
_refine_diff_density_min -0.581
_refine_diff_density_rms 0.062
_refine_ls_extinction_method none
_refine_ls_goodness_of_fit_ref 1.047
_refine_ls_hydrogen_treatment mixed
_refine_ls_matrix_type full
_refine_ls_number_parameters 526
_refine_ls_number_reflns 5898
_refine_ls_number_restraints 0
_refine_ls_restrained_S_all 1.047
_refine_ls_R_factor_all 0.1179
_refine_ls_R_factor_gt 0.0691
_refine_ls_shift/su_max 7.849
_refine_ls_shift/su_mean 0.360
_refine_ls_structure_factor_coef Fsqd
_refine_ls_weighting_details 'calc w=1/[\s^2^(Fo^2^)+(0.0934P)^2^+0.8463P] where P=(Fo^2^+2Fc^2^)/3'
_refine_ls_weighting_scheme calc
_refine_ls_wR_factor_gt 0.1651
_refine_ls_wR_factor_ref 0.1829
_reflns_number_gt 3795
_reflns_number_total 5898
_reflns_threshold_expression >2sigma(I)
_cod_data_source_file om0005710.cif
_cod_data_source_block ss335
_cod_depositor_comments
;
The following automatic conversions were performed:

'_symmetry_cell_setting' value 'Triclinic' changed to 'triclinic'
according to /home/saulius/struct/CIF-dictionaries/cif_core.dic
dictionary named 'cif_core.dic' version 2.4.2 from 2011-04-26.

Automatic conversion script
Id: cif_fix_values 1715 2011-07-08 13:25:40Z adriana 
;
_cod_original_cell_volume 2537.1(6)
_cod_original_sg_symbol_H-M P-1
_cod_database_code 4077603

loop_
_symmetry_equiv_pos_as_xyz
'x, y, z'
'-x, -y, -z'

loop_
_atom_site_label
_atom_site_type_symbol
_atom_site_fract_x
_atom_site_fract_y
_atom_site_fract_z
_atom_site_U_iso_or_equiv
_atom_site_adp_type
_atom_site_occupancy
_atom_site_symmetry_multiplicity
_atom_site_calc_flag
_atom_site_refinement_flags
Ti Ti -0.27394(9) -0.72698(8) -0.19940(6) 0.0309(3) Uani 1 1 d .
Si2 Si -0.24532(18) -0.94504(14) -0.05280(11) 0.0536(6) Uani 1 1 d .
Si3 Si -0.39024(17) -0.45778(13) -0.24323(11) 0.0477(5) Uani 1 1 d .
N1 N -0.0742(4) -0.7543(4) -0.2107(3) 0.0349(12) Uani 1 1 d .
N2 N -0.2562(4) -0.8124(3) -0.0932(3) 0.0356(12) Uani 1 1 d .
N3 N -0.3099(4) -0.5819(3) -0.1915(3) 0.0343(12) Uani 1 1 d .
N4 N -0.4393(4) -0.7222(3) -0.1972(3) 0.0308(11) Uani 1 1 d .
N5 N -0.2351(4) -0.7686(4) -0.3110(3) 0.0350(12) Uani 1 1 d .
N6 N -0.5451(4) -0.7512(4) -0.2741(3) 0.0421(13) Uani 1 1 d .
N7 N -0.2974(4) -0.8107(4) -0.4772(3) 0.0423(13) Uani 1 1 d .
C1 C -0.1806(5) -0.6709(4) -0.0839(3) 0.0362(15) Uani 1 1 d .
C2 C -0.2312(5) -0.7623(5) -0.0396(3) 0.0407(16) Uani 1 1 d .
H2A H -0.1742 -0.8183 -0.0100 0.049 Uiso 1 1 calc R
H2B H -0.3051 -0.7332 0.0023 0.049 Uiso 1 1 calc R
C3 C -0.2709(5) -0.5700(4) -0.1237(3) 0.0403(16) Uani 1 1 d .
H3A H -0.3420 -0.5429 -0.0792 0.048 Uiso 1 1 calc R
H3B H -0.2353 -0.5154 -0.1456 0.048 Uiso 1 1 calc R
C4 C -0.4481(5) -0.7479(4) -0.2663(3) 0.0331(15) Uani 1 1 d .
C5 C -0.3334(5) -0.7709(4) -0.3323(3) 0.0325(14) Uani 1 1 d .
C6 C -0.3223(5) -0.7852(5) -0.4082(4) 0.0379(15) Uani 1 1 d .
C71 C -0.3135(7) -0.7282(5) -0.5518(4) 0.0566(19) Uani 1 1 d .
H71A H -0.2665 -0.6850 -0.5591 0.068 Uiso 1 1 calc R
H71B H -0.3974 -0.6810 -0.5429 0.068 Uiso 1 1 calc R
C10 C -0.1594(6) -0.6356(5) -0.0140(4) 0.0483(17) Uani 1 1 d .
H10A H -0.2348 -0.6065 0.0256 0.072 Uiso 1 1 calc R
H10B H -0.1242 -0.5817 -0.0384 0.072 Uiso 1 1 calc R
H10C H -0.1061 -0.6966 0.0143 0.072 Uiso 1 1 calc R
C11 C -0.0659(5) -0.7160(4) -0.1494(3) 0.0338(15) Uani 1 1 d .
C12 C 0.0444(6) -0.7214(5) -0.1458(4) 0.0470(17) Uani 1 1 d .
H12 H 0.0482 -0.6934 -0.1035 0.056 Uiso 1 1 calc R
C13 C 0.1482(6) -0.7678(5) -0.2043(4) 0.0561(19) Uani 1 1 d .
H13 H 0.2219 -0.7700 -0.2030 0.067 Uiso 1 1 calc R
C14 C 0.1400(6) -0.8103(5) -0.2639(4) 0.0549(18) Uani 1 1 d .
H14 H 0.2085 -0.8429 -0.3041 0.066 Uiso 1 1 calc R
C15 C 0.0285(6) -0.8046(5) -0.2644(4) 0.0473(17) Uani 1 1 d .
H15 H 0.0247 -0.8372 -0.3037 0.057 Uiso 1 1 calc R
C21 C -0.3042(7) -0.9945(5) -0.1127(4) 0.066(2) Uani 1 1 d .
H21A H -0.2412 -1.0239 -0.1597 0.099 Uiso 1 1 calc R
H21B H -0.3689 -0.9360 -0.1325 0.099 Uiso 1 1 calc R
H21C H -0.3332 -1.0493 -0.0769 0.099 Uiso 1 1 calc R
C22 C -0.3312(9) -0.9542(6) 0.0603(4) 0.104(3) Uani 1 1 d .
H22A H -0.2998 -0.9294 0.0917 0.157 Uiso 1 1 calc R
H22B H -0.3233 -1.0276 0.0826 0.157 Uiso 1 1 calc R
H22C H -0.4146 -0.9103 0.0648 0.157 Uiso 1 1 calc R
C23 C -0.0850(8) -1.0336(7) -0.0592(7) 0.118(4) Uani 1 1 d .
H23A H -0.0559 -1.0153 -0.0223 0.177 Uiso 1 1 calc R
H23B H -0.0379 -1.0237 -0.1159 0.177 Uiso 1 1 calc R
H23C H -0.0786 -1.1073 -0.0429 0.177 Uiso 1 1 calc R
C31 C -0.2930(7) -0.3779(6) -0.3000(5) 0.077(2) Uani 1 1 d .
H31A H -0.2596 -0.3683 -0.2611 0.116 Uiso 1 1 calc R
H31B H -0.3402 -0.3088 -0.3249 0.116 Uiso 1 1 calc R
H31C H -0.2291 -0.4152 -0.3432 0.116 Uiso 1 1 calc R
C32 C -0.5129(7) -0.3769(5) -0.1628(4) 0.077(2) Uani 1 1 d .
H32A H -0.4784 -0.3593 -0.1291 0.116 Uiso 1 1 calc R
H32B H -0.5610 -0.4181 -0.1276 0.116 Uiso 1 1 calc R
H32C H -0.5625 -0.3120 -0.1905 0.116 Uiso 1 1 calc R
C33 C -0.4538(6) -0.4750(5) -0.3197(4) 0.0579(19) Uani 1 1 d .
H33A H -0.3924 -0.5269 -0.3544 0.087 Uiso 1 1 calc R
H33B H -0.4829 -0.4074 -0.3545 0.087 Uiso 1 1 calc R
H33C H -0.5190 -0.4997 -0.2899 0.087 Uiso 1 1 calc R
C41 C -0.5525(5) -0.6929(5) -0.1268(3) 0.0372(15) Uani 1 1 d .
C42 C -0.5311(6) -0.6632(5) -0.0559(3) 0.0500(18) Uani 1 1 d .
H42A H -0.4747 -0.7250 -0.0307 0.075 Uiso 1 1 calc R
H42B H -0.6057 -0.6390 -0.0143 0.075 Uiso 1 1 calc R
H42C H -0.4995 -0.6067 -0.0777 0.075 Uiso 1 1 calc R
C43 C -0.5975(6) -0.7863(6) -0.0891(4) 0.061(2) Uani 1 1 d .
H43A H -0.6129 -0.8069 -0.1323 0.091 Uiso 1 1 calc R
H43B H -0.6702 -0.7642 -0.0456 0.091 Uiso 1 1 calc R
H43C H -0.5374 -0.8464 -0.0657 0.091 Uiso 1 1 calc R
C44 C -0.6544(5) -0.5943(5) -0.1564(4) 0.0589(19) Uani 1 1 d .
H44A H -0.6751 -0.6106 -0.1991 0.088 Uiso 1 1 calc R
H44B H -0.6282 -0.5345 -0.1788 0.088 Uiso 1 1 calc R
H44C H -0.7235 -0.5762 -0.1096 0.088 Uiso 1 1 calc R
C51 C -0.1235(3) -0.8010(3) -0.3751(2) 0.0409(16) Uani 1 1 d G
C52 C -0.0620(4) -0.9089(3) -0.3842(3) 0.0484(17) Uani 1 1 d G
C53 C 0.0489(4) -0.9408(3) -0.4421(3) 0.073(2) Uani 1 1 d G
H53 H 0.0901 -1.0130 -0.4482 0.088 Uiso 1 1 calc R
C54 C 0.0984(3) -0.8649(5) -0.4909(3) 0.092(3) Uani 1 1 d G
H54 H 0.1726 -0.8863 -0.5297 0.110 Uiso 1 1 calc R
C55 C 0.0368(4) -0.7570(4) -0.4819(3) 0.081(2) Uani 1 1 d G
H55 H 0.0699 -0.7061 -0.5145 0.097 Uiso 1 1 calc R
C56 C -0.0741(4) -0.7250(3) -0.4239(3) 0.0552(19) Uani 1 1 d G
C57 C -0.1104(7) -0.9950(5) -0.3317(5) 0.077(2) Uani 1 1 d .
H57A H -0.0478 -1.0645 -0.3376 0.116 Uiso 1 1 calc R
H57B H -0.1760 -0.9903 -0.3505 0.116 Uiso 1 1 calc R
H57C H -0.1381 -0.9851 -0.2738 0.116 Uiso 1 1 calc R
C58 C -0.1383(7) -0.6075(5) -0.4148(4) 0.080(3) Uani 1 1 d .
H58A H -0.2118 -0.5980 -0.3715 0.120 Uiso 1 1 calc R
H58B H -0.1560 -0.5665 -0.4671 0.120 Uiso 1 1 calc R
H58C H -0.0879 -0.5832 -0.4002 0.120 Uiso 1 1 calc R
C61 C -0.5548(4) -0.7784(4) -0.3437(2) 0.0421(16) Uani 1 1 d G
C62 C -0.5278(4) -0.8851(3) -0.3483(2) 0.0501(18) Uani 1 1 d G
C63 C -0.5537(4) -0.9102(3) -0.4115(3) 0.062(2) Uani 1 1 d G
H63 H -0.5357 -0.9816 -0.4145 0.075 Uiso 1 1 calc R
C64 C -0.6066(4) -0.8285(4) -0.4701(2) 0.068(2) Uani 1 1 d G
H64 H -0.6240 -0.8453 -0.5124 0.082 Uiso 1 1 calc R
C65 C -0.6336(4) -0.7218(4) -0.4656(2) 0.061(2) Uani 1 1 d G
H65 H -0.6691 -0.6672 -0.5048 0.073 Uiso 1 1 calc R
C66 C -0.6077(4) -0.6967(3) -0.4024(3) 0.0492(17) Uani 1 1 d G
C67 C -0.4704(7) -0.9762(5) -0.2845(4) 0.070(2) Uani 1 1 d .
H67A H -0.4901 -0.9495 -0.2330 0.104 Uiso 1 1 calc R
H67B H -0.3847 -1.0036 -0.3064 0.104 Uiso 1 1 calc R
H67C H -0.5004 -1.0327 -0.2738 0.104 Uiso 1 1 calc R
C68 C -0.6322(7) -0.5804(5) -0.4006(4) 0.072(2) Uani 1 1 d .
H68A H -0.6605 -0.5674 -0.3434 0.107 Uiso 1 1 calc R
H68B H -0.6921 -0.5340 -0.4305 0.107 Uiso 1 1 calc R
H68C H -0.5594 -0.5662 -0.4269 0.107 Uiso 1 1 calc R
C72 C -0.2760(4) -0.7762(3) -0.6299(2) 0.0415(16) Uani 1 1 d G
C73 C -0.2039(4) -0.7385(3) -0.7022(3) 0.067(2) Uani 1 1 d G
H73 H -0.1779 -0.6855 -0.7012 0.080 Uiso 1 1 calc R
C74 C -0.1707(4) -0.7799(4) -0.7761(2) 0.084(3) Uani 1 1 d G
H74 H -0.1225 -0.7547 -0.8245 0.101 Uiso 1 1 calc R
C75 C -0.2096(4) -0.8590(4) -0.7777(2) 0.074(2) Uani 1 1 d G
H75 H -0.1874 -0.8868 -0.8271 0.088 Uiso 1 1 calc R
C76 C -0.2817(4) -0.8968(3) -0.7054(3) 0.066(2) Uani 1 1 d G
H76 H -0.3077 -0.9497 -0.7064 0.079 Uiso 1 1 calc R
C77 C -0.3148(4) -0.8553(3) -0.6315(2) 0.0574(19) Uani 1 1 d G
H77 H -0.3630 -0.8806 -0.5831 0.069 Uiso 1 1 calc R
C1S C -0.0062(9) -0.4013(10) -0.2556(6) 0.175(6) Uani 1 1 d G
C2S C -0.1016(10) -0.3030(9) -0.2497(8) 0.235(9) Uani 1 1 d G
H2S H -0.1329 -0.2655 -0.2959 0.283 Uiso 1 1 calc R
C3S C -0.1502(7) -0.2609(6) -0.1747(11) 0.340(15) Uani 1 1 d G
H3S H -0.2141 -0.1951 -0.1708 0.408 Uiso 1 1 calc R
C4S C -0.1035(11) -0.3171(11) -0.1057(8) 0.209(10) Uani 1 1 d G
H4S H -0.1360 -0.2889 -0.0555 0.251 Uiso 1 1 calc R
C5S C -0.0081(11) -0.4153(10) -0.1116(6) 0.170(6) Uani 1 1 d G
H5S H 0.0232 -0.4529 -0.0654 0.203 Uiso 1 1 calc R
C6S C 0.0406(6) -0.4575(6) -0.1866(8) 0.101(3) Uani 1 1 d G
H6S H 0.1044 -0.5232 -0.1905 0.122 Uiso 1 1 calc R
C7S C 0.0480(14) -0.4571(15) -0.3255(10) 0.295(9) Uani 1 1 d .
H7S1 H -0.0010 -0.4936 -0.3264 0.442 Uiso 1 1 calc R
H7S2 H 0.1262 -0.5087 -0.3211 0.442 Uiso 1 1 calc R
H7S3 H 0.0558 -0.4070 -0.3763 0.442 Uiso 1 1 calc R

loop_
_atom_site_aniso_label
_atom_site_aniso_U_11
_atom_site_aniso_U_22
_atom_site_aniso_U_33
_atom_site_aniso_U_23
_atom_site_aniso_U_13
_atom_site_aniso_U_12
Ti 0.0287(7) 0.0326(6) 0.0301(6) -0.0070(4) -0.0062(5) -0.0096(5)
Si2 0.0715(15) 0.0420(11) 0.0529(12) 0.0052(9) -0.0273(10) -0.0246(10)
Si3 0.0518(13) 0.0336(10) 0.0521(11) -0.0048(8) -0.0157(9) -0.0095(9)
N1 0.030(3) 0.039(3) 0.037(3) -0.010(2) -0.010(2) -0.011(2)
N2 0.043(3) 0.037(3) 0.034(3) -0.004(2) -0.014(2) -0.019(2)
N3 0.040(3) 0.031(3) 0.032(3) -0.009(2) -0.009(2) -0.010(2)
N4 0.028(3) 0.035(3) 0.033(3) -0.007(2) -0.007(2) -0.015(2)
N5 0.024(3) 0.041(3) 0.040(3) -0.010(2) -0.005(2) -0.011(2)
N6 0.037(4) 0.053(3) 0.045(3) -0.015(3) -0.007(2) -0.022(3)
N7 0.043(3) 0.048(3) 0.035(3) -0.009(3) -0.010(2) -0.014(3)
C1 0.036(4) 0.043(4) 0.035(3) -0.011(3) -0.006(3) -0.018(3)
C2 0.039(4) 0.049(4) 0.036(3) -0.006(3) -0.011(3) -0.018(3)
C3 0.034(4) 0.038(4) 0.046(4) -0.011(3) -0.008(3) -0.009(3)
C4 0.026(4) 0.033(3) 0.040(4) -0.002(3) -0.014(3) -0.009(3)
C5 0.029(4) 0.033(3) 0.035(4) -0.008(3) -0.007(3) -0.010(3)
C6 0.025(4) 0.046(4) 0.040(4) -0.010(3) -0.005(3) -0.011(3)
C71 0.082(5) 0.048(4) 0.038(4) -0.005(3) -0.018(4) -0.021(4)
C10 0.043(4) 0.063(4) 0.048(4) -0.017(3) -0.008(3) -0.026(3)
C11 0.035(4) 0.034(3) 0.034(4) -0.002(3) -0.010(3) -0.016(3)
C12 0.050(5) 0.055(4) 0.044(4) -0.008(3) -0.018(4) -0.022(4)
C13 0.044(5) 0.070(5) 0.059(5) -0.016(4) -0.009(4) -0.025(4)
C14 0.032(5) 0.074(5) 0.055(4) -0.020(4) -0.007(3) -0.013(4)
C15 0.039(5) 0.056(4) 0.047(4) -0.018(3) -0.011(3) -0.010(3)
C21 0.084(6) 0.044(4) 0.071(5) -0.004(3) -0.021(4) -0.024(4)
C22 0.195(11) 0.080(6) 0.051(5) 0.015(4) -0.023(6) -0.083(7)
C23 0.103(8) 0.071(6) 0.193(11) -0.028(6) -0.092(8) 0.004(5)
C31 0.101(7) 0.058(5) 0.079(5) 0.004(4) -0.023(5) -0.044(5)
C32 0.077(6) 0.050(5) 0.079(5) -0.021(4) -0.026(4) 0.012(4)
C33 0.058(5) 0.050(4) 0.060(4) 0.000(3) -0.021(4) -0.014(4)
C41 0.027(4) 0.046(4) 0.038(3) -0.014(3) 0.001(3) -0.017(3)
C42 0.042(4) 0.069(5) 0.038(4) -0.023(3) 0.003(3) -0.020(4)
C43 0.053(5) 0.077(5) 0.052(4) -0.011(4) 0.003(3) -0.035(4)
C44 0.030(4) 0.074(5) 0.058(4) -0.024(4) -0.001(3) -0.005(4)
C51 0.033(4) 0.058(4) 0.035(3) -0.018(3) -0.006(3) -0.016(3)
C52 0.038(4) 0.060(5) 0.052(4) -0.030(4) -0.013(3) -0.009(4)
C53 0.040(5) 0.096(6) 0.074(5) -0.051(5) -0.014(4) 0.008(4)
C54 0.043(5) 0.145(9) 0.085(6) -0.071(6) 0.011(4) -0.022(6)
C55 0.057(6) 0.113(7) 0.065(5) -0.028(5) 0.017(4) -0.041(5)
C56 0.044(5) 0.080(5) 0.044(4) -0.015(4) -0.002(3) -0.029(4)
C57 0.086(6) 0.052(5) 0.080(5) -0.022(4) -0.024(5) -0.003(4)
C58 0.096(7) 0.060(5) 0.068(5) 0.004(4) 0.008(5) -0.042(5)
C61 0.029(4) 0.065(5) 0.043(4) -0.021(3) 0.000(3) -0.027(3)
C62 0.048(5) 0.075(5) 0.039(4) -0.021(4) 0.005(3) -0.038(4)
C63 0.065(5) 0.085(6) 0.051(4) -0.020(4) 0.004(4) -0.049(5)
C64 0.069(6) 0.114(7) 0.047(5) -0.023(5) -0.004(4) -0.058(5)
C65 0.054(5) 0.084(6) 0.051(4) -0.017(4) -0.013(4) -0.027(4)
C66 0.039(4) 0.073(5) 0.042(4) -0.018(4) -0.009(3) -0.021(4)
C67 0.091(6) 0.063(5) 0.065(5) -0.004(4) -0.020(4) -0.040(5)
C68 0.077(6) 0.066(5) 0.065(5) -0.010(4) -0.032(4) -0.009(4)
C72 0.033(4) 0.047(4) 0.035(4) -0.001(3) -0.009(3) -0.009(3)
C73 0.074(5) 0.087(6) 0.050(5) -0.005(4) -0.005(4) -0.052(5)
C74 0.095(7) 0.131(8) 0.041(5) -0.017(5) 0.011(4) -0.074(6)
C75 0.078(6) 0.101(6) 0.039(5) -0.026(4) -0.013(4) -0.022(5)
C76 0.074(6) 0.070(5) 0.062(5) -0.023(4) -0.014(4) -0.028(4)
C77 0.070(5) 0.059(5) 0.047(4) -0.012(3) -0.001(4) -0.036(4)
C1S 0.122(13) 0.30(2) 0.173(16) 0.032(14) -0.056(11) -0.173(14)
C2S 0.178(13) 0.064(7) 0.54(3) 0.036(12) -0.270(17) -0.028(8)
C3S 0.280(19) 0.178(18) 0.73(4) -0.17(2) -0.29(3) -0.062(14)
C4S 0.108(17) 0.223(19) 0.35(3) -0.19(2) -0.008(16) -0.063(14)
C5S 0.221(19) 0.183(15) 0.173(15) 0.020(11) -0.063(13) -0.156(15)
C6S 0.096(8) 0.088(7) 0.125(9) -0.014(7) -0.027(8) -0.041(6)
C7S 0.147(15) 0.52(3) 0.217(18) -0.172(17) 0.057(13) -0.129(15)

loop_
_atom_type_symbol
_atom_type_description
_atom_type_scat_dispersion_real
_atom_type_scat_dispersion_imag
_atom_type_scat_source
C C 0.0033 0.0016 'International Tables Vol C Tables 4.2.6.8 and 6.1.1.4'
H H 0.0000 0.0000 'International Tables Vol C Tables 4.2.6.8 and 6.1.1.4'
N N 0.0061 0.0033 'International Tables Vol C Tables 4.2.6.8 and 6.1.1.4'
Si Si 0.0817 0.0704 'International Tables Vol C Tables 4.2.6.8 and 6.1.1.4'
Ti Ti 0.2776 0.4457 'International Tables Vol C Tables 4.2.6.8 and 6.1.1.4'

loop_
_geom_angle_atom_site_label_1
_geom_angle_atom_site_label_2
_geom_angle_atom_site_label_3
_geom_angle
N3 Ti N2 108.47(19)
N3 Ti N5 119.57(19)
N2 Ti N5 131.01(19)
N3 Ti N4 101.50(19)
N2 Ti N4 99.92(19)
N5 Ti N4 80.31(18)
N3 Ti N1 86.00(18)
N2 Ti N1 80.13(18)
N5 Ti N1 93.57(17)
N4 Ti N1 171.98(17)
N2 Si2 C21 111.0(3)
N2 Si2 C22 109.8(3)
C21 Si2 C22 109.5(4)
N2 Si2 C23 109.9(4)
C21 Si2 C23 108.3(4)
C22 Si2 C23 108.3(5)
N3 Si3 C31 111.1(3)
N3 Si3 C33 111.9(3)
C31 Si3 C33 108.6(3)
N3 Si3 C32 108.7(3)
C31 Si3 C32 106.0(3)
C33 Si3 C32 110.3(3)
C15 N1 C11 117.6(5)
C15 N1 Ti 130.7(4)
C11 N1 Ti 111.6(4)
C2 N2 Si2 113.5(3)
C2 N2 Ti 113.7(3)
Si2 N2 Ti 132.2(3)
C3 N3 Si3 112.7(3)
C3 N3 Ti 113.9(3)
Si3 N3 Ti 133.2(3)
C4 N4 C41 116.6(4)
C4 N4 Ti 117.0(4)
C41 N4 Ti 126.4(3)
C5 N5 C51 112.7(4)
C5 N5 Ti 115.2(3)
C51 N5 Ti 132.0(3)
C4 N6 C61 125.2(5)
C6 N7 C71 120.7(5)
C11 C1 C10 112.4(5)
C11 C1 C3 110.8(4)
C10 C1 C3 106.3(4)
C11 C1 C2 108.1(4)
C10 C1 C2 106.1(4)
C3 C1 C2 113.1(5)
N2 C2 C1 117.1(4)
N3 C3 C1 117.8(4)
N6 C4 N4 124.7(5)
N6 C4 C5 123.5(5)
N4 C4 C5 111.8(5)
C6 C5 N5 120.8(5)
C6 C5 C4 123.5(5)
N5 C5 C4 115.5(5)
N7 C6 C5 170.9(6)
N7 C71 C72 112.2(5)
N1 C11 C12 120.9(5)
N1 C11 C1 116.8(5)
C12 C11 C1 122.2(5)
C13 C12 C11 120.6(6)
C14 C13 C12 118.2(7)
C13 C14 C15 119.2(6)
N1 C15 C14 123.2(6)
N4 C41 C42 111.1(5)
N4 C41 C44 111.8(5)
C42 C41 C44 106.1(5)
N4 C41 C43 111.9(5)
C42 C41 C43 107.1(5)
C44 C41 C43 108.5(5)
C52 C51 C56 120.0
C52 C51 N5 120.0(3)
C56 C51 N5 119.9(3)
C51 C52 C53 120.0
C51 C52 C57 122.3(4)
C53 C52 C57 117.7(4)
C52 C53 C54 120.0
C55 C54 C53 120.0
C54 C55 C56 120.0
C55 C56 C51 120.0
C55 C56 C58 118.8(4)
C51 C56 C58 121.2(4)
C62 C61 C66 120.0
C62 C61 N6 120.4(4)
C66 C61 N6 119.0(4)
C63 C62 C61 120.0
C63 C62 C67 118.9(4)
C61 C62 C67 121.1(4)
C62 C63 C64 120.0
C63 C64 C65 120.0
C66 C65 C64 120.0
C65 C66 C61 120.0
C65 C66 C68 119.4(4)
C61 C66 C68 120.5(4)
C73 C72 C77 120.0
C73 C72 C71 119.1(4)
C77 C72 C71 120.9(4)
C74 C73 C72 120.0
C73 C74 C75 120.0
C76 C75 C74 120.0
C75 C76 C77 120.0
C76 C77 C72 120.0
C2S C1S C6S 120.0
C2S C1S C7S 126.6(12)
C6S C1S C7S 113.3(12)
C1S C2S C3S 120.0
C4S C3S C2S 120.0
C5S C4S C3S 120.0
C6S C5S C4S 120.0
C5S C6S C1S 120.0

loop_
_geom_bond_atom_site_label_1
_geom_bond_atom_site_label_2
_geom_bond_distance
Ti N3 1.900(4)
Ti N2 1.906(4)
Ti N5 1.983(4)
Ti N4 2.058(4)
Ti N1 2.346(5)
Si2 N2 1.745(5)
Si2 C21 1.844(7)
Si2 C22 1.873(7)
Si2 C23 1.862(8)
Si3 N3 1.756(5)
Si3 C31 1.861(7)
Si3 C33 1.858(6)
Si3 C32 1.868(6)
N1 C15 1.342(7)
N1 C11 1.346(7)
N2 C2 1.464(7)
N3 C3 1.472(7)
N4 C4 1.372(7)
N4 C41 1.511(6)
N5 C5 1.426(7)
N5 C51 1.447(5)
N6 C4 1.302(7)
N6 C61 1.397(5)
N7 C6 1.222(7)
N7 C71 1.471(7)
C1 C11 1.509(7)
C1 C10 1.543(7)
C1 C3 1.544(8)
C1 C2 1.561(8)
C4 C5 1.480(7)
C5 C6 1.316(8)
C71 C72 1.495(6)
C11 C12 1.390(8)
C12 C13 1.376(8)
C13 C14 1.357(8)
C14 C15 1.385(9)
C41 C42 1.515(7)
C41 C44 1.539(8)
C41 C43 1.532(8)
C51 C52 1.3900
C51 C56 1.3900
C52 C53 1.3900
C52 C57 1.510(8)
C53 C54 1.3900
C54 C55 1.3900
C55 C56 1.3900
C56 C58 1.509(7)
C61 C62 1.3900
C61 C66 1.3900
C62 C63 1.3900
C62 C67 1.524(7)
C63 C64 1.3900
C64 C65 1.3900
C65 C66 1.3900
C66 C68 1.516(7)
C72 C73 1.3900
C72 C77 1.3900
C73 C74 1.3900
C74 C75 1.3900
C75 C76 1.3900
C76 C77 1.3900
C1S C2S 1.3900
C1S C6S 1.3900
C1S C7S 1.412(15)
C2S C3S 1.3900
C3S C4S 1.3900
C4S C5S 1.3900
C5S C6S 1.3900
